data_2200287
loop_
_publ_author_name
'Vijayalakshmi, L.'
'Parthasarathi, V.'
'Varu, Bharat'
'Shah, Anamik'

_publ_section_title
;
 3-Cyano-4-[2-(4-methylthiophenyl)ethenyl]-2<i>H</i>-1-benzopyran-2-one
;
_journal_issue 5
_journal_name_full 'Acta Crystallographica Section E'
_journal_page_first o436
_journal_page_last o438
_journal_paper_doi 10.1107/S1600536801005852
_journal_volume 57
_journal_year 2001
_chemical_formula_iupac 'C19 H13 N O2 S'
_chemical_formula_moiety 'C19 H13 N O2 S'
_chemical_formula_sum 'C19 H13 N O2 S'
_chemical_formula_weight 319.36
_chemical_name_common 2-(3-cyano-coumarin-4-yl)-1-(4-methylthiophenyl)ethene
_chemical_name_systematic
;
4-[2-(4-Methylthiophenyl)ethenyl]-2-oxo-2H-1-benzopyran-3-carbonitrile
;
_space_group_IT_number 19
_symmetry_cell_setting orthorhombic
_symmetry_space_group_name_Hall 'P 2ac 2ab'
_symmetry_space_group_name_H-M 'P 21 21 21'
_audit_creation_method SHELXL-97
_cell_angle_alpha 90.00
_cell_angle_beta 90.00
_cell_angle_gamma 90.00
_cell_formula_units_Z 4
_cell_length_a 7.783(3)
_cell_length_b 7.8653(10)
_cell_length_c 25.610(3)
_cell_measurement_reflns_used 25
_cell_measurement_temperature 293(2)
_cell_measurement_theta_max 25
_cell_measurement_theta_min 2
_cell_volume 1567.7(7)
_computing_cell_refinement 'MolEN (Fair, 1990)'
_computing_data_collection 'CAD-4 Software (Enraf-Nonius, 1989)'
_computing_data_reduction MolEN
_computing_molecular_graphics 'ZORTEP (Zsolanai, 1997)'
_computing_publication_material SHELXL97
_computing_structure_refinement 'SHELXL97 (Sheldrick, 1997)'
_computing_structure_solution 'SHELXS97 (Sheldrick, 1990)'
_diffrn_ambient_temperature 293(2)
_diffrn_measured_fraction_theta_full .999
_diffrn_measured_fraction_theta_max .999
_diffrn_measurement_device_type 'Enraf-Nonius CAD-4'
_diffrn_measurement_method \w-2\q
_diffrn_radiation_monochromator graphite
_diffrn_radiation_source 'fine-focus sealed tube'
_diffrn_radiation_type CuK\a
_diffrn_radiation_wavelength 1.54180
_diffrn_reflns_av_R_equivalents .000
_diffrn_reflns_av_sigmaI/netI .010
_diffrn_reflns_limit_h_max 9
_diffrn_reflns_limit_h_min 0
_diffrn_reflns_limit_k_max 9
_diffrn_reflns_limit_k_min 0
_diffrn_reflns_limit_l_max 30
_diffrn_reflns_limit_l_min 0
_diffrn_reflns_number 1676
_diffrn_reflns_theta_full 67.86
_diffrn_reflns_theta_max 67.86
_diffrn_reflns_theta_min 3.45
_diffrn_standards_decay_% negligible
_diffrn_standards_interval_count 100
_diffrn_standards_number 3
_exptl_absorpt_coefficient_mu 1.905
_exptl_absorpt_correction_T_max .891
_exptl_absorpt_correction_T_min .784
_exptl_absorpt_correction_type '\y scan'
_exptl_absorpt_process_details '(North et al., 1968)'
_exptl_crystal_colour yellow
_exptl_crystal_density_diffrn 1.353
_exptl_crystal_density_method 'not measured'
_exptl_crystal_description needle
_exptl_crystal_F_000 664
_exptl_crystal_size_max .15
_exptl_crystal_size_mid .10
_exptl_crystal_size_min .09
_refine_diff_density_max .18
_refine_diff_density_min -.21
_refine_ls_extinction_coef .0037(4)
_refine_ls_extinction_method SHELXL97
_refine_ls_goodness_of_fit_ref 1.06
_refine_ls_hydrogen_treatment constr
_refine_ls_matrix_type full
_refine_ls_number_parameters 210
_refine_ls_number_reflns 1676
_refine_ls_number_restraints 0
_refine_ls_restrained_S_all 1.06
_refine_ls_R_factor_all .032
_refine_ls_R_factor_gt .030
_refine_ls_shift/su_max <0.001
_refine_ls_shift/su_mean <0.001
_refine_ls_structure_factor_coef Fsqd
_refine_ls_weighting_details 'calc w = 1/[\s^2^(Fo^2^)+(0.0501P)^2^+0.3363P] where P = (Fo^2^+2Fc^2^)/3'
_refine_ls_weighting_scheme calc
_refine_ls_wR_factor_ref .086
_reflns_number_gt 1606
_reflns_number_total 1676
_reflns_threshold_expression I>2\s(I)
_cod_data_source_file ci6015.cif
_cod_data_source_block I
_cod_original_sg_symbol_H-M ' P 21 21 21'
_cod_database_code 2200287
_cod_database_fobs_code 2200287

loop_
_symmetry_equiv_pos_as_xyz
'x, y, z'
'x+1/2, -y+1/2, -z'
'-x, y+1/2, -z+1/2'
'-x+1/2, -y, z+1/2'

loop_
_atom_site_label
_atom_site_fract_x
_atom_site_fract_y
_atom_site_fract_z
_atom_site_U_iso_or_equiv
_atom_site_adp_type
_atom_site_calc_flag
_atom_site_refinement_flags
_atom_site_occupancy
_atom_site_disorder_assembly
_atom_site_disorder_group
_atom_site_type_symbol
O1 1.0648(2) -.2199(2) -.13279(6) .0528(4) Uani d . 1 . . O
O2 1.2001(3) -.3808(2) -.07566(9) .0698(6) Uani d . 1 . . O
C2 1.1358(3) -.2453(3) -.08479(10) .0490(6) Uani d . 1 . . C
C3 1.1296(3) -.1021(3) -.04888(9) .0414(5) Uani d . 1 . . C
C4 1.0554(3) .0500(3) -.06072(8) .0371(5) Uani d . 1 . . C
C5 .9153(3) .2224(3) -.13167(10) .0515(6) Uani d . 1 . . C
H5 .9055 .3155 -.1095 .062 Uiso calc R 1 . . H
C6 .8575(4) .2338(4) -.18233(11) .0652(8) Uani d . 1 . . C
H6 .8104 .3351 -.1944 .078 Uiso calc R 1 . . H
C7 .8691(4) .0966(4) -.21505(10) .0664(8) Uani d . 1 . . C
H7 .8290 .1055 -.2491 .080 Uiso calc R 1 . . H
C8 .9390(4) -.0537(4) -.19829(10) .0585(7) Uani d . 1 . . C
H8 .9467 -.1464 -.2207 .070 Uiso calc R 1 . . H
C9 .9978(3) -.0649(3) -.14741(9) .0458(5) Uani d . 1 . . C
C10 .9890(3) .0708(3) -.11328(8) .0398(5) Uani d . 1 . . C
C11 1.0441(3) .1887(3) -.02313(8) .0411(5) Uani d . 1 . . C
H11 1.0725 .2981 -.0339 .049 Uiso calc R 1 . . H
C12 .9943(3) .1640(3) .02616(8) .0403(5) Uani d . 1 . . C
H12 .9619 .0540 .0351 .048 Uiso calc R 1 . . H
C13 .9033(3) .2512(3) .11423(8) .0431(5) Uani d . 1 . . C
H13 .8525 .1450 .1181 .052 Uiso calc R 1 . . H
C14 .8963(3) .3662(3) .15478(9) .0457(5) Uani d . 1 . . C
H14 .8408 .3368 .1857 .055 Uiso calc R 1 . . H
C15 .9714(3) .5258(3) .14991(8) .0427(5) Uani d . 1 . . C
C16 1.0529(3) .5671(3) .10343(9) .0453(5) Uani d . 1 . . C
H16 1.1035 .6735 .0996 .054 Uiso calc R 1 . . H
C17 1.0595(3) .4525(3) .06319(9) .0425(5) Uani d . 1 . . C
H17 1.1147 .4827 .0323 .051 Uiso calc R 1 . . H
C18 .9853(3) .2915(3) .06744(8) .0385(5) Uani d . 1 . . C
S19 .95810(10) .66348(9) .20370(2) .0607(2) Uani d . 1 . . S
C20 1.0518(7) .8544(4) .17999(13) .0950(13) Uani d . 1 . . C
H20A 1.1670 .8321 .1685 .142 Uiso calc R 1 . . H
H20B 1.0537 .9377 .2074 .142 Uiso calc R 1 . . H
H20C .9852 .8967 .1512 .142 Uiso calc R 1 . . H
C21 1.2179(3) -.1305(3) -.00056(10) .0486(6) Uani d . 1 . . C
N21 1.2917(3) -.1535(4) .03747(10) .0690(7) Uani d . 1 . . N

loop_
_atom_site_aniso_label
_atom_site_aniso_U_11
_atom_site_aniso_U_22
_atom_site_aniso_U_33
_atom_site_aniso_U_12
_atom_site_aniso_U_13
_atom_site_aniso_U_23
O1 .0611(10) .0435(8) .0539(9) .0054(8) .0076(8) -.0097(7)
O2 .0762(13) .0436(10) .0896(14) .0212(10) .0069(12) -.0011(10)
C2 .0455(12) .0389(12) .0626(14) .0052(12) .0094(12) -.0007(11)
C3 .0385(10) .0374(11) .0482(11) .0002(10) .0059(10) .0038(9)
C4 .0329(10) .0348(10) .0437(11) .0002(10) .0057(9) .0006(9)
C5 .0515(13) .0486(13) .0543(13) .0106(12) .0014(11) .0042(11)
C6 .0647(16) .0729(18) .0581(15) .0163(16) -.0057(14) .0133(14)
C7 .0621(16) .090(2) .0469(13) .0039(17) -.0062(13) .0055(15)
C8 .0568(14) .0689(16) .0498(13) -.0037(15) .0009(12) -.0102(12)
C9 .0394(12) .0490(12) .0491(12) .0015(11) .0073(10) -.0033(10)
C10 .0365(10) .0417(11) .0413(10) .0019(10) .0059(9) .0022(9)
C11 .0448(11) .0346(10) .0440(11) .0017(10) .0004(9) -.0003(9)
C12 .0386(10) .0358(10) .0465(11) .0000(10) -.0010(9) -.0003(9)
C13 .0454(12) .0384(11) .0455(11) -.0009(10) -.0009(10) .0060(10)
C14 .0499(13) .0481(12) .0391(11) .0021(11) .0029(10) .0047(10)
C15 .0461(12) .0422(11) .0397(10) .0082(11) -.0062(10) -.0020(9)
C16 .0502(12) .0373(11) .0484(11) -.0022(11) -.0010(11) -.0015(9)
C17 .0450(11) .0416(11) .0410(11) -.0014(11) .0029(10) -.0003(9)
C18 .0365(10) .0380(10) .0410(10) .0028(9) -.0023(9) .0009(9)
S19 .0782(5) .0575(4) .0464(3) .0079(4) -.0010(3) -.0127(3)
C20 .162(4) .0479(15) .0749(19) -.008(3) -.003(2) -.0207(15)
C21 .0421(11) .0463(13) .0575(14) .0048(11) .0056(11) .0124(11)
N21 .0589(13) .0794(17) .0685(14) .0095(15) -.0045(12) .0250(14)

loop_
_atom_type_symbol
_atom_type_description
_atom_type_scat_dispersion_real
_atom_type_scat_dispersion_imag
_atom_type_scat_source
C C .0181 .0091 'International Tables Vol C Tables 4.2.6.8 and 6.1.1.4'
H H .0000 .0000 'International Tables Vol C Tables 4.2.6.8 and 6.1.1.4'
N N .0311 .0180 'International Tables Vol C Tables 4.2.6.8 and 6.1.1.4'
S S .3331 .5567 'International Tables Vol C Tables 4.2.6.8 and 6.1.1.4'
O O .0492 .0322 'International Tables Vol C Tables 4.2.6.8 and 6.1.1.4'

loop_
_geom_angle_atom_site_label_1
_geom_angle_atom_site_label_2
_geom_angle_atom_site_label_3
_geom_angle
C2 O1 C9 121.92(18)
O2 C2 O1 118.4(2)
O2 C2 C3 125.3(2)
O1 C2 C3 116.3(2)
C4 C3 C21 122.2(2)
C4 C3 C2 123.6(2)
C21 C3 C2 114.1(2)
C3 C4 C10 117.2(2)
C3 C4 C11 122.39(19)
C10 C4 C11 120.44(19)
C6 C5 C10 120.3(3)
C6 C5 H5 119.8
C10 C5 H5 119.8
C7 C6 C5 120.3(3)
C7 C6 H6 119.9
C5 C6 H6 119.9
C6 C7 C8 121.0(2)
C6 C7 H7 119.5
C8 C7 H7 119.5
C7 C8 C9 118.8(3)
C7 C8 H8 120.6
C9 C8 H8 120.6
O1 C9 C10 122.0(2)
O1 C9 C8 115.9(2)
C10 C9 C8 122.0(2)
C9 C10 C5 117.6(2)
C9 C10 C4 118.8(2)
C5 C10 C4 123.5(2)
C12 C11 C4 122.2(2)
C12 C11 H11 118.9
C4 C11 H11 118.9
C11 C12 C18 126.8(2)
C11 C12 H12 116.6
C18 C12 H12 116.6
C14 C13 C18 121.1(2)
C14 C13 H13 119.4
C18 C13 H13 119.4
C13 C14 C15 120.5(2)
C13 C14 H14 119.7
C15 C14 H14 119.7
C16 C15 C14 118.7(2)
C16 C15 S19 123.76(18)
C14 C15 S19 117.51(17)
C17 C16 C15 120.6(2)
C17 C16 H16 119.7
C15 C16 H16 119.7
C16 C17 C18 121.5(2)
C16 C17 H17 119.2
C18 C17 H17 119.2
C13 C18 C17 117.6(2)
C13 C18 C12 119.2(2)
C17 C18 C12 123.18(19)
C15 S19 C20 103.25(13)
S19 C20 H20A 109.5
S19 C20 H20B 109.5
H20A C20 H20B 109.5
S19 C20 H20C 109.5
H20A C20 H20C 109.5
H20B C20 H20C 109.5
N21 C21 C3 178.5(3)

loop_
_geom_bond_atom_site_label_1
_geom_bond_atom_site_label_2
_geom_bond_site_symmetry_2
_geom_bond_distance
_geom_bond_publ_flag
O1 C2 . 1.363(3) ?
O1 C9 . 1.378(3) ?
O2 C2 . 1.200(3) ?
C2 C3 . 1.455(3) ?
C3 C4 . 1.362(3) ?
C3 C21 . 1.433(3) ?
C4 C10 . 1.451(3) ?
C4 C11 . 1.458(3) ?
C5 C6 . 1.376(4) ?
C5 C10 . 1.405(3) ?
C5 H5 . .9300 ?
C6 C7 . 1.369(4) ?
C6 H6 . .9300 ?
C7 C8 . 1.370(4) ?
C7 H7 . .9300 ?
C8 C9 . 1.384(3) ?
C8 H8 . .9300 ?
C9 C10 . 1.381(3) ?
C11 C12 . 1.335(3) ?
C11 H11 . .9300 ?
C12 C18 . 1.459(3) ?
C12 H12 . .9300 ?
C13 C14 . 1.378(3) ?
C13 C18 . 1.394(3) ?
C13 H13 . .9300 ?
C14 C15 . 1.390(3) ?
C14 H14 . .9300 ?
C15 C16 . 1.388(3) ?
C15 S19 . 1.755(2) ?
C16 C17 . 1.370(3) ?
C16 H16 . .9300 ?
C17 C18 . 1.396(3) ?
C17 H17 . .9300 ?
S19 C20 . 1.777(4) ?
C20 H20A . .9600 ?
C20 H20B . .9600 ?
C20 H20C . .9600 ?
C21 N21 . 1.145(3) ?

loop_
_geom_hbond_atom_site_label_D
_geom_hbond_atom_site_label_H
_geom_hbond_atom_site_label_A
_geom_hbond_site_symmetry_A
_geom_hbond_distance_DH
_geom_hbond_distance_HA
_geom_hbond_distance_DA
_geom_hbond_angle_DHA
_geom_hbond_publ_flag
C12 H12 O2 2_445 .93 2.66 3.436(3) 141 no
C13 H13 O2 2_445 .93 2.63 3.459(3) 149 no

loop_
_geom_torsion_atom_site_label_1
_geom_torsion_atom_site_label_2
_geom_torsion_atom_site_label_3
_geom_torsion_atom_site_label_4
_geom_torsion
_geom_torsion_publ_flag
C9 O1 C2 O2 -176.0(2) ?
C9 O1 C2 C3 2.8(3) ?
O2 C2 C3 C4 180.0(2) ?
O1 C2 C3 C4 1.2(3) ?
O2 C2 C3 C21 3.5(4) ?
O1 C2 C3 C21 -175.2(2) ?
C21 C3 C4 C10 172.3(2) ?
C2 C3 C4 C10 -3.9(3) ?
C21 C3 C4 C11 -6.7(3) ?
C2 C3 C4 C11 177.1(2) ?
C10 C5 C6 C7 1.0(4) ?
C5 C6 C7 C8 -.4(5) ?
C6 C7 C8 C9 .1(4) ?
C2 O1 C9 C10 -4.0(4) ?
C2 O1 C9 C8 176.3(2) ?
C7 C8 C9 O1 179.3(2) ?
C7 C8 C9 C10 -.4(4) ?
O1 C9 C10 C5 -178.8(2) ?
C8 C9 C10 C5 .9(4) ?
O1 C9 C10 C4 1.1(3) ?
C8 C9 C10 C4 -179.2(2) ?
C6 C5 C10 C9 -1.2(4) ?
C6 C5 C10 C4 178.9(2) ?
C3 C4 C10 C9 2.7(3) ?
C11 C4 C10 C9 -178.3(2) ?
C3 C4 C10 C5 -177.5(2) ?
C11 C4 C10 C5 1.6(3) ?
C3 C4 C11 C12 -45.5(3) yes
C10 C4 C11 C12 135.5(2) yes
C4 C11 C12 C18 177.2(2) ?
C18 C13 C14 C15 -.1(3) ?
C13 C14 C15 C16 .2(3) ?
C13 C14 C15 S19 -179.39(18) ?
C14 C15 C16 C17 -.1(4) ?
S19 C15 C16 C17 179.43(19) ?
C15 C16 C17 C18 -.1(4) ?
C14 C13 C18 C17 -.1(3) ?
C14 C13 C18 C12 178.1(2) ?
C16 C17 C18 C13 .2(3) ?
C16 C17 C18 C12 -178.0(2) ?
C11 C12 C18 C13 169.2(2) ?
C11 C12 C18 C17 -12.6(4) ?
C16 C15 S19 C20 4.9(3) yes
C14 C15 S19 C20 -175.5(2) yes

loop_
_cod_related_entry_id
_cod_related_entry_database
_cod_related_entry_code
1 ChemSpider 30654613
